data_4077831
loop_
_publ_author_name
'Hoerter, Justin M.'
'Schnabel, R. Chris'
'Goodson, Patricia A.'
'Roddick, Dean M.'

_publ_section_title
;
 The Fate of a Bimetallic Ethylene Dimerization Catalyst:&#x00A0;
 Synthesis and Structure of (dfepe)2Ir2(\m-\h1:\h3-C4H6)(\m-H)(H) (dfepe =
 (C2F5)2PCH2CH2P(C2F5)2)
;
_journal_issue 26
_journal_name_full Organometallics
_journal_page_first 5717
_journal_paper_doi 10.1021/om990659h
_journal_volume 18
_journal_year 1999
_chemical_formula_sum 'C24 H14 F40 Ir2 P4'
_chemical_formula_weight 1570.63
_chemical_name_common (dfepe)2Ir2(u,n1,n3-C4H6)(H)(u-H)
_chemical_name_systematic
; 
 ? 
;
_space_group_IT_number 2
_symmetry_cell_setting triclinic
_symmetry_space_group_name_Hall '-P 1'
_symmetry_space_group_name_H-M 'P -1'
_atom_sites_solution_hydrogens geom
_atom_sites_solution_primary direct
_atom_sites_solution_secondary difmap
_audit_creation_method SHELXL
_cell_angle_alpha 67.733(8)
_cell_angle_beta 82.646(9)
_cell_angle_gamma 86.304(10)
_cell_formula_units_Z 2
_cell_length_a 11.5987(14)
_cell_length_b 12.603(2)
_cell_length_c 15.517(2)
_cell_measurement_reflns_used 31
_cell_measurement_temperature 173(2)
_cell_measurement_theta_max 12.50
_cell_measurement_theta_min 4.80
_cell_volume 2081.5(5)
_computing_cell_refinement 'Siemens XSCANS'
_computing_data_collection 'Siemens XSCANS'
_computing_data_reduction 'Siemens SHELXTL'
_computing_molecular_graphics 'Siemens SHELXTL'
_computing_publication_material 'Siemens SHELXTL'
_computing_structure_refinement 'SHELXL-93 (Sheldrick, 1993)'
_computing_structure_solution 'SHELXS-86 (Sheldrick, 1990)'
_diffrn_ambient_temperature 173(2)
_diffrn_measurement_device 'Siemens P4'
_diffrn_measurement_method 'omega scans'
_diffrn_radiation_monochromator graphite
_diffrn_radiation_source 'fine-focus sealed tube'
_diffrn_radiation_type MoK\a
_diffrn_radiation_wavelength 0.71073
_diffrn_reflns_av_R_equivalents 0.0000
_diffrn_reflns_av_sigmaI/netI 0.0363
_diffrn_reflns_limit_h_max 13
_diffrn_reflns_limit_h_min -13
_diffrn_reflns_limit_k_max 13
_diffrn_reflns_limit_k_min -13
_diffrn_reflns_limit_l_max 18
_diffrn_reflns_limit_l_min 0
_diffrn_reflns_number 8359
_diffrn_reflns_theta_max 25.00
_diffrn_reflns_theta_min 1.77
_diffrn_standards_decay_% 20%
_diffrn_standards_interval_count 97
_diffrn_standards_number 3
_exptl_absorpt_coefficient_mu 6.744
_exptl_absorpt_correction_type XABS2
_exptl_crystal_colour block
_exptl_crystal_density_diffrn 2.506
_exptl_crystal_description yellow
_exptl_crystal_F_000 1464
_exptl_crystal_size_max 0.40
_exptl_crystal_size_mid 0.20
_exptl_crystal_size_min 0.20
_refine_diff_density_max 1.493
_refine_diff_density_min -2.207
_refine_diff_density_rms 0.188
_refine_ls_extinction_method none
_refine_ls_goodness_of_fit_all 1.032
_refine_ls_goodness_of_fit_obs 1.047
_refine_ls_matrix_type full
_refine_ls_number_parameters 636
_refine_ls_number_reflns 7105
_refine_ls_number_restraints 0
_refine_ls_restrained_S_all 1.038
_refine_ls_restrained_S_obs 1.047
_refine_ls_R_factor_all 0.0461
_refine_ls_R_factor_obs 0.0410
_refine_ls_shift/esd_max -0.003
_refine_ls_shift/esd_mean 0.000
_refine_ls_structure_factor_coef Fsqd
_refine_ls_weighting_details 'w=1/[\s^2^(Fo^2^)+(0.1000P)^2^+0.0000P] where P=(Fo^2^+2Fc^2^)/3'
_refine_ls_weighting_scheme calc
_refine_ls_wR_factor_all 0.1243
_refine_ls_wR_factor_obs 0.1177
_reflns_number_observed 6337
_reflns_number_total 7107
_reflns_observed_criterion >2sigma(I)
_cod_data_source_file om990659h.cif
_cod_data_source_block jfh004
_cod_depositor_comments
;
The following automatic conversions were performed:

'_symmetry_cell_setting' value 'Triclinic' changed to 'triclinic'
according to /home/saulius/struct/CIF-dictionaries/cif_core.dic
dictionary named 'cif_core.dic' version 2.4.2 from 2011-04-26.

Automatic conversion script
Id: cif_fix_values 1715 2011-07-08 13:25:40Z adriana 

The following automatic conversions were performed:

'_refine_ls_weighting_scheme' value 'calc
w=1/[\s^2^(Fo^2^)+(0.1000P)^2^+0.0000P] where P=(Fo^2^+2Fc^2^)/3' was
changed to 'calc'. New tag '_refine_ls_weighting_details' was
created. The value of the new tag was set to
'w=1/[\s^2^(Fo^2^)+(0.1000P)^2^+0.0000P] where P=(Fo^2^+2Fc^2^)/3'.

Automatic conversion script
Id: cif_fix_values 3143 2015-03-26 13:38:13Z robertas 
;
_cod_original_sg_symbol_H-M P-1
_cod_database_code 4077831

loop_
_symmetry_equiv_pos_as_xyz
'x, y, z'
'-x, -y, -z'

loop_
_atom_site_aniso_label
_atom_site_aniso_U_11
_atom_site_aniso_U_22
_atom_site_aniso_U_33
_atom_site_aniso_U_23
_atom_site_aniso_U_13
_atom_site_aniso_U_12
Ir1 0.0287(2) 0.0325(2) 0.0293(2) -0.00930(12) -0.00267(11) -0.00201(11)
Ir2 0.0340(2) 0.0315(2) 0.0353(2) -0.01456(12) -0.00389(11) 0.00189(12)
C21 0.037(4) 0.033(4) 0.043(4) -0.016(3) 0.005(3) 0.004(3)
C22 0.041(4) 0.029(3) 0.036(3) -0.011(3) 0.006(3) 0.003(3)
C23 0.047(4) 0.027(3) 0.033(3) -0.010(3) -0.004(3) 0.001(3)
C24 0.084(6) 0.042(4) 0.032(4) -0.008(3) -0.008(4) 0.002(4)
P1 0.0350(9) 0.0364(9) 0.0370(9) -0.0141(7) -0.0032(7) -0.0008(7)
P2 0.0333(9) 0.0424(10) 0.0322(9) -0.0090(7) -0.0008(7) -0.0052(7)
P3 0.0451(11) 0.0417(10) 0.0498(11) -0.0249(9) -0.0074(8) 0.0000(8)
P4 0.0402(10) 0.0492(11) 0.0482(10) -0.0262(9) -0.0105(8) 0.0116(9)
C1 0.053(5) 0.030(4) 0.064(5) -0.003(4) -0.002(4) 0.000(3)
C2 0.050(5) 0.037(4) 0.054(5) -0.008(3) 0.004(4) -0.016(3)
C3 0.037(4) 0.042(4) 0.040(4) -0.004(3) -0.004(3) 0.002(3)
C4 0.050(5) 0.053(5) 0.050(4) -0.010(4) -0.021(4) 0.003(4)
C7 0.043(4) 0.057(5) 0.045(4) -0.015(4) 0.007(3) -0.004(4)
C8 0.055(5) 0.086(7) 0.038(4) -0.027(4) 0.000(4) -0.002(5)
C9 0.043(4) 0.057(5) 0.051(5) -0.007(4) -0.006(3) -0.013(4)
C10 0.064(6) 0.082(7) 0.045(5) -0.019(5) -0.011(4) -0.028(5)
C11 0.057(5) 0.062(6) 0.075(6) -0.041(5) -0.015(4) 0.019(4)
C12 0.047(5) 0.071(6) 0.080(6) -0.049(5) -0.004(4) 0.010(4)
C13 0.100(8) 0.062(6) 0.040(4) -0.026(4) -0.018(5) -0.001(5)
C14 0.107(10) 0.108(10) 0.056(6) -0.042(6) -0.013(6) -0.015(8)
C15 0.052(5) 0.056(5) 0.087(6) -0.039(5) -0.015(5) -0.011(4)
C16 0.052(5) 0.053(5) 0.106(8) -0.038(6) -0.012(5) -0.005(4)
C17 0.045(5) 0.096(8) 0.065(6) -0.033(5) -0.011(4) -0.004(5)
C18 0.057(6) 0.130(10) 0.068(6) -0.055(7) -0.019(5) 0.017(6)
C19 0.073(6) 0.056(5) 0.070(6) -0.028(5) -0.022(5) 0.023(5)
C20 0.087(7) 0.044(5) 0.074(6) -0.004(5) -0.016(5) 0.021(5)
F1 0.040(2) 0.076(3) 0.054(3) -0.013(2) 0.008(2) -0.003(2)
F2 0.059(3) 0.049(3) 0.073(3) -0.016(2) -0.016(2) 0.015(2)
F3 0.064(3) 0.091(4) 0.050(3) -0.024(3) -0.008(2) -0.001(3)
F4 0.090(4) 0.051(3) 0.082(4) -0.027(3) -0.048(3) 0.003(3)
F5 0.052(3) 0.094(4) 0.084(4) -0.025(3) -0.034(3) -0.005(3)
F6 0.172(8) 0.050(3) 0.125(6) -0.037(4) 0.088(5) -0.047(4)
F7 0.072(4) 0.072(4) 0.092(4) -0.053(3) -0.010(3) 0.017(3)
F8 0.261(11) 0.066(4) 0.050(3) -0.041(3) -0.027(5) 0.036(5)
F9 0.186(8) 0.062(4) 0.069(4) -0.037(3) -0.074(4) 0.039(4)
F10 0.070(4) 0.047(3) 0.110(5) -0.027(3) 0.007(3) -0.016(3)
F11 0.054(3) 0.084(4) 0.049(3) -0.016(3) 0.013(2) -0.021(3)
F12 0.066(3) 0.067(3) 0.063(3) -0.029(3) 0.005(2) 0.007(3)
F13 0.065(4) 0.116(5) 0.058(3) -0.027(3) -0.007(3) -0.027(3)
F14 0.128(6) 0.071(4) 0.087(4) -0.012(3) -0.067(4) 0.013(4)
F15 0.096(5) 0.191(8) 0.057(3) -0.072(4) -0.004(3) 0.015(5)
F16 0.052(3) 0.076(4) 0.050(3) -0.001(2) -0.002(2) -0.031(3)
F17 0.039(3) 0.083(4) 0.065(3) -0.013(3) -0.008(2) 0.006(3)
F18 0.066(3) 0.082(4) 0.043(3) 0.002(3) -0.017(2) -0.026(3)
F19 0.056(3) 0.149(6) 0.067(3) -0.013(4) -0.021(3) -0.042(4)
F20 0.095(5) 0.086(4) 0.062(3) -0.027(3) -0.013(3) -0.020(4)
F21 0.154(6) 0.059(3) 0.049(3) -0.019(3) -0.033(3) -0.007(4)
F22 0.085(4) 0.140(6) 0.062(3) -0.054(4) 0.013(3) -0.047(4)
F23 0.126(6) 0.121(6) 0.099(5) -0.088(5) -0.017(4) 0.010(5)
F24 0.186(9) 0.152(7) 0.048(3) -0.048(4) -0.001(4) -0.046(6)
F25 0.112(5) 0.108(5) 0.077(4) -0.055(4) -0.043(4) 0.005(4)
F26 0.082(4) 0.062(3) 0.098(4) -0.046(3) -0.022(3) -0.011(3)
F27 0.061(3) 0.071(4) 0.090(4) -0.037(3) -0.027(3) 0.003(3)
F28 0.061(3) 0.058(3) 0.084(4) -0.028(3) 0.006(3) -0.007(3)
F29 0.064(4) 0.075(4) 0.137(6) -0.050(4) -0.004(3) -0.023(3)
F30 0.071(4) 0.050(3) 0.103(4) -0.016(3) -0.008(3) 0.004(3)
F31 0.045(3) 0.100(4) 0.066(3) -0.020(3) 0.000(2) -0.004(3)
F32 0.057(3) 0.096(4) 0.110(5) -0.068(4) -0.013(3) 0.005(3)
F33 0.063(4) 0.147(6) 0.079(4) -0.056(4) -0.033(3) 0.022(4)
F34 0.079(4) 0.159(7) 0.108(5) -0.097(5) -0.028(4) 0.034(5)
F35 0.053(4) 0.184(8) 0.098(5) -0.047(5) -0.009(3) -0.020(4)
F36 0.088(4) 0.072(4) 0.055(3) -0.027(3) -0.026(3) 0.022(3)
F37 0.081(4) 0.082(4) 0.085(4) -0.037(3) -0.033(3) 0.051(3)
F38 0.102(5) 0.050(3) 0.080(4) 0.000(3) 0.011(3) 0.017(3)
F39 0.130(6) 0.065(4) 0.101(5) -0.030(4) -0.011(4) -0.021(4)
F40 0.136(6) 0.057(3) 0.079(4) -0.009(3) -0.018(4) 0.033(4)

loop_
_atom_site_label
_atom_site_type_symbol
_atom_site_fract_x
_atom_site_fract_y
_atom_site_fract_z
_atom_site_U_iso_or_equiv
_atom_site_thermal_displace_type
_atom_site_occupancy
_atom_site_calc_flag
_atom_site_refinement_flags
_atom_site_disorder_group
Ir1 Ir 1.28310(2) 1.83087(2) 0.27246(2) 0.03084(11) Uani 1 d . .
Ir2 Ir 1.26391(2) 2.07323(2) 0.17033(2) 0.03309(11) Uani 1 d . .
C21 C 1.4058(6) 1.9457(6) 0.1808(5) 0.038(2) Uani 1 d . .
C22 C 1.3894(6) 2.0012(6) 0.0864(5) 0.0368(15) Uani 1 d . .
C23 C 1.2787(6) 1.9986(6) 0.0574(5) 0.0362(15) Uani 1 d . .
C24 C 1.2579(9) 2.0654(7) -0.0431(5) 0.054(2) Uani 1 d . .
H24A H 1.1777(9) 2.0546(7) -0.0514(5) 0.082 Uiso 1 calc R .
H24B H 1.3118(9) 2.0381(7) -0.0845(5) 0.082 Uiso 1 calc R .
H24C H 1.2705(9) 2.1471(7) -0.0586(5) 0.082 Uiso 1 calc R .
P1 P 1.3884(2) 1.6785(2) 0.29352(12) 0.0361(4) Uani 1 d . .
P2 P 1.1498(2) 1.7124(2) 0.36878(12) 0.0375(4) Uani 1 d . .
P3 P 1.2981(2) 2.1513(2) 0.27125(14) 0.0431(4) Uani 1 d . .
P4 P 1.1008(2) 2.1787(2) 0.15336(14) 0.0436(5) Uani 1 d . .
C1 C 1.3284(7) 1.5497(7) 0.3911(6) 0.054(2) Uani 1 d . .
H1A H 1.3548(7) 1.4798(7) 0.3791(6) 0.065 Uiso 1 calc R .
H1B H 1.3560(7) 1.5444(7) 0.4505(6) 0.065 Uiso 1 calc R .
C2 C 1.1958(7) 1.5589(6) 0.3992(6) 0.050(2) Uani 1 d . .
H2A H 1.1629(7) 1.5128(6) 0.4639(6) 0.060 Uiso 1 calc R .
H2B H 1.1664(7) 1.5285(6) 0.3560(6) 0.060 Uiso 1 calc R .
C3 C 1.5454(6) 1.6653(6) 0.3202(5) 0.043(2) Uani 1 d . .
C4 C 1.5716(7) 1.7203(7) 0.3881(6) 0.053(2) Uani 1 d . .
C5A C 1.4327(13) 1.6492(14) 0.1768(11) 0.040(2) Uiso 0.50 d P 1
C5B C 1.4052(13) 1.6025(14) 0.2079(11) 0.040(2) Uiso 0.50 d P 2
C6A C 1.3291(15) 1.6298(14) 0.1331(11) 0.050(3) Uiso 0.50 d P 1
C6B C 1.4079(15) 1.6747(14) 0.1043(11) 0.050(3) Uiso 0.50 d P 2
C7 C 1.0944(7) 1.7195(7) 0.4876(5) 0.050(2) Uani 1 d . .
C8 C 1.1836(8) 1.6882(9) 0.5593(6) 0.059(2) Uani 1 d . .
C9 C 0.9997(7) 1.7044(8) 0.3361(6) 0.054(2) Uani 1 d . .
C10 C 0.9935(9) 1.7110(9) 0.2360(6) 0.063(2) Uani 1 d . .
C11 C 1.2049(8) 2.2782(8) 0.2556(7) 0.060(2) Uani 1 d . .
H11A H 1.1962(8) 2.2953(8) 0.3134(7) 0.072 Uiso 1 calc R .
H11B H 1.2404(8) 2.3451(8) 0.2034(7) 0.072 Uiso 1 calc R .
C12 C 1.0853(7) 2.2555(8) 0.2341(7) 0.061(2) Uani 1 d . .
H12A H 1.0436(7) 2.3293(8) 0.2057(7) 0.073 Uiso 1 calc R .
H12B H 1.0387(7) 2.2093(8) 0.2932(7) 0.073 Uiso 1 calc R .
C13 C 1.2716(10) 2.0603(8) 0.4026(6) 0.064(3) Uani 1 d . .
C14 C 1.2900(12) 2.1007(12) 0.4809(7) 0.086(3) Uani 1 d . .
C15 C 1.4474(8) 2.2121(8) 0.2652(7) 0.060(2) Uani 1 d . .
C16 C 1.5091(8) 2.2709(8) 0.1702(8) 0.067(3) Uani 1 d . .
C17 C 0.9592(8) 2.0967(10) 0.1853(7) 0.067(3) Uani 1 d . .
C18 C 0.8395(9) 2.1506(12) 0.1770(7) 0.079(3) Uani 1 d . .
C19 C 1.0721(9) 2.2903(8) 0.0372(7) 0.065(2) Uani 1 d . .
C20 C 1.1656(10) 2.3757(8) -0.0208(7) 0.074(3) Uani 1 d . .
F1 F 1.6180(4) 1.7154(5) 0.2416(3) 0.0610(13) Uani 1 d . .
F2 F 1.5791(4) 1.5544(4) 0.3595(4) 0.0622(13) Uani 1 d . .
F3 F 1.5034(5) 1.6797(5) 0.4679(3) 0.0689(14) Uani 1 d . .
F4 F 1.5575(5) 1.8325(4) 0.3534(4) 0.071(2) Uani 1 d . .
F5 F 1.6795(5) 1.6952(5) 0.4098(4) 0.076(2) Uani 1 d . .
F6 F 1.2902(8) 1.5367(5) 0.2117(5) 0.122(3) Uani 1 d . .
F7 F 1.5024(5) 1.5433(5) 0.2085(4) 0.073(2) Uani 1 d . .
F8 F 1.4001(9) 1.6035(5) 0.0575(4) 0.121(3) Uani 1 d . .
F9 F 1.2851(7) 1.7238(5) 0.0931(4) 0.099(3) Uani 1 d . .
F10 F 1.4919(5) 1.7441(5) 0.0968(5) 0.078(2) Uani 1 d . .
F11 F 1.0023(4) 1.6506(5) 0.5317(3) 0.0659(14) Uani 1 d . .
F12 F 1.0573(5) 1.8275(5) 0.4739(3) 0.0657(13) Uani 1 d . .
F13 F 1.2762(5) 1.7499(6) 0.5258(4) 0.080(2) Uani 1 d . .
F14 F 1.2150(7) 1.5795(5) 0.5841(4) 0.096(2) Uani 1 d . .
F15 F 1.1363(6) 1.7000(8) 0.6362(4) 0.108(3) Uani 1 d . .
F16 F 0.9457(4) 1.6056(5) 0.3913(3) 0.0653(14) Uani 1 d . .
F17 F 0.9320(4) 1.7925(5) 0.3457(4) 0.0667(14) Uani 1 d . .
F18 F 1.0391(5) 1.8066(5) 0.1720(3) 0.069(2) Uani 1 d . .
F19 F 0.8832(5) 1.7089(7) 0.2210(4) 0.096(2) Uani 1 d . .
F20 F 1.0507(6) 1.6249(6) 0.2221(4) 0.080(2) Uani 1 d . .
F21 F 1.3320(7) 1.9625(5) 0.4187(4) 0.085(2) Uani 1 d . .
F22 F 1.1559(6) 2.0398(7) 0.4148(4) 0.091(2) Uani 1 d . .
F23 F 1.2415(7) 2.2030(7) 0.4678(5) 0.102(2) Uani 1 d . .
F24 F 1.2520(8) 2.0272(8) 0.5608(4) 0.125(3) Uani 1 d . .
F25 F 1.4036(7) 2.1128(6) 0.4817(4) 0.091(2) Uani 1 d . .
F26 F 1.4350(5) 2.2850(5) 0.3110(4) 0.074(2) Uani 1 d . .
F27 F 1.5186(5) 2.1231(5) 0.3115(4) 0.0703(14) Uani 1 d . .
F28 F 1.5436(5) 2.2000(5) 0.1268(4) 0.0685(14) Uani 1 d . .
F29 F 1.6024(5) 2.3239(5) 0.1743(5) 0.089(2) Uani 1 d . .
F30 F 1.4380(5) 2.3534(5) 0.1172(5) 0.078(2) Uani 1 d . .
F31 F 0.9642(4) 2.0288(5) 0.2774(4) 0.074(2) Uani 1 d . .
F32 F 0.9669(5) 2.0245(6) 0.1351(5) 0.079(2) Uani 1 d . .
F33 F 0.8185(5) 2.1982(7) 0.0891(4) 0.091(2) Uani 1 d . .
F34 F 0.8314(6) 2.2288(7) 0.2158(5) 0.101(2) Uani 1 d . .
F35 F 0.7603(6) 2.0703(8) 0.2220(5) 0.112(3) Uani 1 d . .
F36 F 1.0424(5) 2.2389(5) -0.0201(4) 0.070(2) Uani 1 d . .
F37 F 0.9774(6) 2.3576(5) 0.0485(4) 0.081(2) Uani 1 d . .
F38 F 1.2559(6) 2.3272(5) -0.0509(4) 0.088(2) Uani 1 d . .
F39 F 1.2024(7) 2.4256(6) 0.0340(5) 0.098(2) Uani 1 d . .
F40 F 1.1282(7) 2.4589(5) -0.0929(4) 0.097(2) Uani 1 d . .
H21 H 1.4896(81) 1.9577(75) 0.1892(59) 0.060 Uiso 1 d . .
H22 H 1.4518(77) 2.0554(72) 0.0462(60) 0.060 Uiso 1 d . .
H23 H 1.2424(80) 1.9275(82) 0.0888(63) 0.060 Uiso 1 d . .

loop_
_atom_type_symbol
_atom_type_description
_atom_type_scat_dispersion_real
_atom_type_scat_dispersion_imag
_atom_type_scat_source
C C 0.0033 0.0016 'International Tables Vol C Tables 4.2.6.8 and 6.1.1.4'
H H 0.0000 0.0000 'International Tables Vol C Tables 4.2.6.8 and 6.1.1.4'
F F 0.0171 0.0103 'International Tables Vol C Tables 4.2.6.8 and 6.1.1.4'
P P 0.1023 0.0942 'International Tables Vol C Tables 4.2.6.8 and 6.1.1.4'
Ir Ir -1.4442 7.9887 'International Tables Vol C Tables 4.2.6.8 and 6.1.1.4'

loop_
_geom_angle_atom_site_label_1
_geom_angle_atom_site_label_2
_geom_angle_atom_site_label_3
_geom_angle
C21 Ir1 P1 96.6(2)
C21 Ir1 P2 178.6(2)
P1 Ir1 P2 84.69(7)
C21 Ir1 Ir2 49.8(2)
P1 Ir1 Ir2 146.13(5)
P2 Ir1 Ir2 128.87(5)
C21 Ir2 C22 36.9(3)
C21 Ir2 P4 168.9(2)
C22 Ir2 P4 138.5(2)
C21 Ir2 P3 103.8(2)
C22 Ir2 P3 128.9(2)
P4 Ir2 P3 85.86(7)
C21 Ir2 C23 65.9(3)
C22 Ir2 C23 37.0(3)
P4 Ir2 C23 105.6(2)
P3 Ir2 C23 165.3(2)
C21 Ir2 Ir1 46.2(2)
C22 Ir2 Ir1 72.0(2)
P4 Ir2 Ir1 126.49(6)
P3 Ir2 Ir1 104.48(5)
C23 Ir2 Ir1 76.3(2)
C22 C21 Ir1 120.1(6)
C22 C21 Ir2 71.8(4)
Ir1 C21 Ir2 84.0(2)
C22 C21 H21 108.9(48)
Ir1 C21 H21 129.5(49)
Ir2 C21 H21 124.3(49)
C21 C22 C23 119.5(6)
C21 C22 Ir2 71.3(4)
C23 C22 Ir2 73.7(4)
C21 C22 H22 115.9(51)
C23 C22 H22 123.1(50)
Ir2 C22 H22 114.2(47)
C22 C23 C24 119.7(7)
C22 C23 Ir2 69.3(4)
C24 C23 Ir2 124.5(5)
C22 C23 H23 112.8(57)
C24 C23 H23 118.2(57)
Ir2 C23 H23 102.4(54)
C1 P1 C5B 92.4(6)
C1 P1 C3 99.6(4)
C5B P1 C3 98.3(5)
C1 P1 C5A 112.1(6)
C3 P1 C5A 92.1(5)
C1 P1 Ir1 114.1(3)
C5B P1 Ir1 122.6(5)
C3 P1 Ir1 123.6(3)
C5A P1 Ir1 113.0(4)
C2 P2 C9 98.9(4)
C2 P2 C7 103.2(4)
C9 P2 C7 94.6(4)
C2 P2 Ir1 112.2(2)
C9 P2 Ir1 122.7(3)
C7 P2 Ir1 121.3(3)
C11 P3 C15 101.0(4)
C11 P3 C13 104.5(4)
C15 P3 C13 100.3(5)
C11 P3 Ir2 109.6(3)
C15 P3 Ir2 120.8(3)
C13 P3 Ir2 118.1(3)
C12 P4 C19 104.8(4)
C12 P4 C17 102.5(4)
C19 P4 C17 99.7(5)
C12 P4 Ir2 110.0(3)
C19 P4 Ir2 121.4(3)
C17 P4 Ir2 116.2(3)
C2 C1 P1 108.7(5)
C1 C2 P2 109.3(5)
F1 C3 F2 107.9(6)
F1 C3 C4 105.3(6)
F2 C3 C4 105.1(6)
F1 C3 P1 111.2(5)
F2 C3 P1 111.3(5)
C4 C3 P1 115.6(5)
F4 C4 F3 107.8(7)
F4 C4 F5 108.9(7)
F3 C4 F5 106.1(6)
F4 C4 C3 112.2(6)
F3 C4 C3 111.1(7)
F5 C4 C3 110.5(7)
F7 C5A F10 114.0(10)
F7 C5A C6A 109.2(12)
F10 C5A C6A 101.2(11)
F7 C5A P1 102.9(8)
F10 C5A P1 116.1(9)
C6A C5A P1 113.7(10)
F7 C5B C6B 100.7(12)
F7 C5B F6 115.2(11)
C6B C5B F6 94.0(11)
F7 C5B P1 114.3(10)
C6B C5B P1 118.3(11)
F6 C5B P1 112.4(9)
F9 C6A F6 132.1(14)
F9 C6A F8 104.4(12)
F6 C6A F8 116.2(12)
F9 C6A C5A 107.2(13)
F6 C6A C5A 93.8(12)
F8 C6A C5A 95.2(12)
F10 C6B F8 129.4(13)
F10 C6B C5B 98.6(13)
F8 C6B C5B 108.4(13)
F10 C6B F9 118.4(12)
F8 C6B F9 95.5(11)
C5B C6B F9 104.4(12)
F12 C7 F11 106.6(6)
F12 C7 C8 106.8(7)
F11 C7 C8 105.6(7)
F12 C7 P2 108.3(5)
F11 C7 P2 112.9(6)
C8 C7 P2 116.0(5)
F13 C8 F15 110.3(8)
F13 C8 F14 108.4(8)
F15 C8 F14 105.6(8)
F13 C8 C7 111.7(7)
F15 C8 C7 110.0(7)
F14 C8 C7 110.6(8)
F16 C9 F17 107.4(7)
F16 C9 C10 104.3(7)
F17 C9 C10 106.3(7)
F16 C9 P2 112.5(6)
F17 C9 P2 109.4(6)
C10 C9 P2 116.3(6)
F20 C10 F18 107.4(8)
F20 C10 F19 109.0(8)
F18 C10 F19 107.4(8)
F20 C10 C9 110.6(8)
F18 C10 C9 112.1(8)
F19 C10 C9 110.2(8)
C12 C11 P3 109.0(6)
C11 C12 P4 110.8(5)
F21 C13 F22 110.0(9)
F21 C13 C14 106.4(8)
F22 C13 C14 104.6(8)
F21 C13 P3 108.1(6)
F22 C13 P3 102.4(6)
C14 C13 P3 124.8(8)
F24 C14 F23 110.8(11)
F24 C14 F25 107.5(11)
F23 C14 F25 105.9(10)
F24 C14 C13 110.7(10)
F23 C14 C13 111.7(10)
F25 C14 C13 110.0(9)
F26 C15 F27 108.0(7)
F26 C15 C16 109.1(8)
F27 C15 C16 106.4(8)
F26 C15 P3 108.4(6)
F27 C15 P3 108.2(6)
C16 C15 P3 116.6(7)
F28 C16 F29 107.6(8)
F28 C16 F30 109.1(9)
F29 C16 F30 106.6(8)
F28 C16 C15 113.0(8)
F29 C16 C15 110.9(9)
F30 C16 C15 109.4(8)
F31 C17 F32 107.3(9)
F31 C17 C18 107.3(8)
F32 C17 C18 105.9(8)
F31 C17 P4 102.6(6)
F32 C17 P4 107.5(6)
C18 C17 P4 125.2(9)
F33 C18 F34 110.2(11)
F33 C18 F35 107.8(9)
F34 C18 F35 109.6(9)
F33 C18 C17 111.4(8)
F34 C18 C17 108.4(9)
F35 C18 C17 109.5(10)
F36 C19 F37 105.8(8)
F36 C19 C20 105.8(8)
F37 C19 C20 104.4(8)
F36 C19 P4 109.9(6)
F37 C19 P4 110.0(6)
C20 C19 P4 120.0(7)
F38 C20 F40 108.3(9)
F38 C20 F39 107.4(10)
F40 C20 F39 106.5(8)
F38 C20 C19 112.6(8)
F40 C20 C19 113.4(10)
F39 C20 C19 108.4(9)

loop_
_geom_bond_atom_site_label_1
_geom_bond_atom_site_label_2
_geom_bond_distance
Ir1 C21 2.081(7)
Ir1 P1 2.148(2)
Ir1 P2 2.206(2)
Ir1 Ir2 2.8679(6)
Ir2 C21 2.202(7)
Ir2 C22 2.209(6)
Ir2 P4 2.225(2)
Ir2 P3 2.226(2)
Ir2 C23 2.267(7)
C21 C22 1.396(10)
C21 H21 1.03(9)
C22 C23 1.420(10)
C22 H22 1.00(9)
C23 C24 1.508(10)
C23 H23 0.94(9)
P1 C1 1.851(8)
P1 C5B 1.895(15)
P1 C3 1.901(8)
P1 C5A 1.980(15)
P2 C2 1.868(8)
P2 C9 1.895(9)
P2 C7 1.906(8)
P3 C11 1.826(8)
P3 C15 1.915(9)
P3 C13 1.918(9)
P4 C12 1.838(8)
P4 C19 1.874(9)
P4 C17 1.906(10)
C1 C2 1.527(11)
C3 F1 1.347(8)
C3 F2 1.351(9)
C3 C4 1.531(12)
C4 F4 1.316(10)
C4 F3 1.321(10)
C4 F5 1.325(9)
C5A F7 1.46(2)
C5A F10 1.49(2)
C5A C6A 1.53(2)
C5B F7 1.31(2)
C5B C6B 1.52(2)
C5B F6 1.60(2)
C6A F9 1.22(2)
C6A F6 1.38(2)
C6A F8 1.48(2)
C6B F10 1.32(2)
C6B F8 1.36(2)
C6B F9 1.52(2)
C7 F12 1.346(10)
C7 F11 1.359(9)
C7 C8 1.542(12)
C8 F13 1.299(11)
C8 F15 1.304(9)
C8 F14 1.315(11)
C9 F16 1.353(9)
C9 F17 1.362(11)
C9 C10 1.534(12)
C10 F20 1.309(12)
C10 F18 1.326(10)
C10 F19 1.332(11)
C11 C12 1.536(12)
C13 F21 1.332(11)
C13 F22 1.358(12)
C13 C14 1.527(13)
C14 F24 1.278(14)
C14 F23 1.325(14)
C14 F25 1.338(14)
C15 F26 1.350(10)
C15 F27 1.370(11)
C15 C16 1.486(15)
C16 F28 1.324(11)
C16 F29 1.328(11)
C16 F30 1.360(12)
C17 F31 1.366(11)
C17 F32 1.397(12)
C17 C18 1.505(14)
C18 F33 1.314(12)
C18 F34 1.329(13)
C18 F35 1.333(14)
C19 F36 1.368(11)
C19 F37 1.379(10)
C19 C20 1.520(15)
C20 F38 1.303(11)
C20 F40 1.309(10)
C20 F39 1.354(14)
